data_4106580
loop_
_publ_author_name
'Joshua L. Brooks'
'Patrick A. Caruana'
'Alison J. Frontier'

_publ_section_title
;
 Conjugate Addition-Initiated Nazarov Cyclization
;
_journal_name_full 'Journal of the American Chemical Society'
_journal_page_first 12454
_journal_page_last 12457
_journal_paper_doi 10.1021/ja205440x
_journal_volume 133
_journal_year 2011
_chemical_formula_moiety 'C19 H25 N O2'
_chemical_formula_sum 'C19 H25 N O2'
_chemical_formula_weight 299.40
_chemical_name_common frojb01
_chemical_name_systematic
; 
 ? 
;
_space_group_IT_number 2
_symmetry_cell_setting triclinic
_symmetry_space_group_name_Hall '-P 1'
_symmetry_space_group_name_H-M 'P -1'
_atom_sites_solution_hydrogens geom
_atom_sites_solution_primary direct
_atom_sites_solution_secondary difmap
_audit_creation_method SHELXL-97
_cell_angle_alpha 84.292(2)
_cell_angle_beta 87.090(2)
_cell_angle_gamma 78.703(2)
_cell_formula_units_Z 2
_cell_length_a 6.3098(6)
_cell_length_b 8.9274(9)
_cell_length_c 14.8070(15)
_cell_measurement_reflns_used 4006
_cell_measurement_temperature 100.0(1)
_cell_measurement_theta_max 37.85
_cell_measurement_theta_min 2.60
_cell_volume 813.45(14)
_computing_cell_refinement 'SAINT (Bruker, 2009)'
_computing_data_collection 'APEX2 (Bruker, 2010)'
_computing_data_reduction 'SAINT (Bruker, 2009)'
_computing_molecular_graphics 'SHELXTL (Sheldrick, 2008)'
_computing_publication_material 'SHELXTL (Sheldrick, 2008)'
_computing_structure_refinement 'SHELXL-97 (Sheldrick, 2008)'
_computing_structure_solution 'SIR97 (Altomare et al., 1999)'
_diffrn_ambient_temperature 100.0(1)
_diffrn_measured_fraction_theta_full 0.985
_diffrn_measured_fraction_theta_max 0.985
_diffrn_measurement_device_type 'Bruker SMART APEX II CCD Platform'
_diffrn_measurement_method 'area detector, \w scans per \f'
_diffrn_radiation_monochromator graphite
_diffrn_radiation_source 'fine-focus sealed tube'
_diffrn_radiation_type MoK\a
_diffrn_radiation_wavelength 0.71073
_diffrn_reflns_av_R_equivalents 0.0318
_diffrn_reflns_av_sigmaI/netI 0.0360
_diffrn_reflns_limit_h_max 10
_diffrn_reflns_limit_h_min -10
_diffrn_reflns_limit_k_max 14
_diffrn_reflns_limit_k_min -14
_diffrn_reflns_limit_l_max 24
_diffrn_reflns_limit_l_min -24
_diffrn_reflns_number 23162
_diffrn_reflns_theta_full 36.32
_diffrn_reflns_theta_max 36.32
_diffrn_reflns_theta_min 2.34
_diffrn_standards_number 0
_exptl_absorpt_coefficient_mu 0.078
_exptl_absorpt_correction_T_max 0.9754
_exptl_absorpt_correction_T_min 0.9723
_exptl_absorpt_correction_type multi-scan
_exptl_absorpt_process_details 'SADABS (Sheldrick, 2008)'
_exptl_crystal_colour colorless
_exptl_crystal_density_diffrn 1.222
_exptl_crystal_description needle
_exptl_crystal_F_000 324
_exptl_crystal_size_max 0.36
_exptl_crystal_size_mid 0.32
_exptl_crystal_size_min 0.32
_refine_diff_density_max 0.599
_refine_diff_density_min -0.204
_refine_diff_density_rms 0.063
_refine_ls_extinction_method none
_refine_ls_goodness_of_fit_ref 1.066
_refine_ls_hydrogen_treatment refall
_refine_ls_matrix_type full
_refine_ls_number_parameters 299
_refine_ls_number_reflns 7771
_refine_ls_number_restraints 0
_refine_ls_restrained_S_all 1.066
_refine_ls_R_factor_all 0.0684
_refine_ls_R_factor_gt 0.0504
_refine_ls_shift/su_max 0.001
_refine_ls_shift/su_mean 0.000
_refine_ls_structure_factor_coef Fsqd
_refine_ls_weighting_details 'calc w=1/[\s^2^(Fo^2^)+(0.0912P)^2^+0.0048P] where P=(Fo^2^+2Fc^2^)/3'
_refine_ls_weighting_scheme calc
_refine_ls_wR_factor_gt 0.1363
_refine_ls_wR_factor_ref 0.1513
_reflns_number_gt 5816
_reflns_number_total 7771
_reflns_threshold_expression >2sigma(I)
_cod_data_source_file ja205440x_si_001.cif
_cod_data_source_block frojb01
_cod_database_code 4106580

loop_
_symmetry_equiv_pos_as_xyz
'x, y, z'
'-x, -y, -z'

loop_
_atom_site_label
_atom_site_type_symbol
_atom_site_fract_x
_atom_site_fract_y
_atom_site_fract_z
_atom_site_U_iso_or_equiv
_atom_site_adp_type
_atom_site_occupancy
_atom_site_symmetry_multiplicity
_atom_site_calc_flag
O1 O 0.23395(11) 0.78267(8) 0.77348(5) 0.02992(16) Uani 1 1 d
O2 O 0.29406(10) 0.49299(7) 0.88583(4) 0.02112(13) Uani 1 1 d
H2 H 0.210(3) 0.426(2) 0.8704(12) 0.058(5) Uiso 1 1 d
N1 N 1.01480(10) 0.28906(7) 0.87132(4) 0.01580(12) Uani 1 1 d
C1 C 0.40878(12) 0.69925(9) 0.78716(5) 0.01868(14) Uani 1 1 d
C2 C 0.44228(11) 0.52556(8) 0.81524(5) 0.01577(13) Uani 1 1 d
C3 C 0.67682(12) 0.48754(8) 0.84950(5) 0.01596(13) Uani 1 1 d
H3 H 0.6632(19) 0.4830(13) 0.9153(8) 0.024(3) Uiso 1 1 d
C4 C 0.77027(12) 0.62488(9) 0.81277(6) 0.01863(14) Uani 1 1 d
H4 H 0.923(2) 0.6254(15) 0.8163(9) 0.034(3) Uiso 1 1 d
C5 C 0.62231(12) 0.74370(8) 0.77865(5) 0.01761(14) Uani 1 1 d
C6 C 0.41208(13) 0.44979(10) 0.72972(6) 0.02041(15) Uani 1 1 d
H6A H 0.262(2) 0.4886(15) 0.7107(9) 0.033(3) Uiso 1 1 d
H6B H 0.430(2) 0.3400(15) 0.7416(9) 0.028(3) Uiso 1 1 d
H6C H 0.520(2) 0.4720(13) 0.6789(8) 0.025(3) Uiso 1 1 d
C7 C 0.80999(12) 0.33417(9) 0.82477(5) 0.01747(14) Uani 1 1 d
H7A H 0.8478(18) 0.3370(13) 0.7591(8) 0.019(3) Uiso 1 1 d
H7B H 0.7206(19) 0.2478(14) 0.8415(8) 0.025(3) Uiso 1 1 d
C8 C 0.98816(14) 0.25477(10) 0.97047(6) 0.02097(15) Uani 1 1 d
H8A H 0.948(2) 0.3492(15) 1.0018(9) 0.034(3) Uiso 1 1 d
H8B H 0.873(2) 0.1889(14) 0.9816(8) 0.025(3) Uiso 1 1 d
C9 C 1.20948(15) 0.16271(10) 0.99853(6) 0.02408(17) Uani 1 1 d
H9A H 1.192(2) 0.0867(16) 1.0523(10) 0.039(4) Uiso 1 1 d
H9B H 1.302(2) 0.2336(15) 1.0173(9) 0.032(3) Uiso 1 1 d
C10 C 1.30691(14) 0.08661(9) 0.91288(6) 0.02126(15) Uani 1 1 d
H10A H 1.445(2) 0.1199(14) 0.8916(9) 0.029(3) Uiso 1 1 d
H10B H 1.334(2) -0.0253(15) 0.9227(9) 0.033(3) Uiso 1 1 d
C11 C 1.13624(13) 0.14260(9) 0.84139(6) 0.01876(14) Uani 1 1 d
H11A H 1.1933(18) 0.1593(12) 0.7776(8) 0.017(3) Uiso 1 1 d
H11B H 1.0371(19) 0.0664(14) 0.8395(8) 0.025(3) Uiso 1 1 d
C12 C 0.65779(15) 0.89764(9) 0.73835(6) 0.02182(16) Uani 1 1 d
H12A H 0.751(2) 0.9445(15) 0.7774(10) 0.037(4) Uiso 1 1 d
H12B H 0.513(2) 0.9729(16) 0.7345(10) 0.041(4) Uiso 1 1 d
C13 C 0.76690(15) 0.89099(9) 0.64392(6) 0.02254(16) Uani 1 1 d
H13A H 0.911(2) 0.8225(17) 0.6484(10) 0.045(4) Uiso 1 1 d
H13B H 0.677(2) 0.8399(16) 0.6052(10) 0.038(3) Uiso 1 1 d
C14 C 0.78965(14) 1.04724(9) 0.60070(5) 0.01940(14) Uani 1 1 d
C15 C 0.61892(14) 1.14211(9) 0.55415(6) 0.02223(15) Uani 1 1 d
H15 H 0.480(2) 1.1037(14) 0.5486(8) 0.028(3) Uiso 1 1 d
C16 C 0.63926(15) 1.28629(10) 0.51396(6) 0.02498(17) Uani 1 1 d
H16 H 0.521(2) 1.3499(14) 0.4789(9) 0.033(3) Uiso 1 1 d
C17 C 0.82935(15) 1.33954(10) 0.52137(6) 0.02578(17) Uani 1 1 d
H17 H 0.841(2) 1.4373(18) 0.4937(10) 0.047(4) Uiso 1 1 d
C18 C 0.99889(15) 1.24729(11) 0.56883(7) 0.02573(17) Uani 1 1 d
H18 H 1.130(2) 1.2898(16) 0.5758(9) 0.037(3) Uiso 1 1 d
C19 C 0.97976(14) 1.10198(10) 0.60769(6) 0.02263(16) Uani 1 1 d
H19 H 1.098(2) 1.0399(16) 0.6396(10) 0.038(4) Uiso 1 1 d

loop_
_atom_site_aniso_label
_atom_site_aniso_U_11
_atom_site_aniso_U_22
_atom_site_aniso_U_33
_atom_site_aniso_U_23
_atom_site_aniso_U_13
_atom_site_aniso_U_12
O1 0.0177(3) 0.0219(3) 0.0481(4) -0.0010(3) -0.0083(3) 0.0020(2)
O2 0.0165(3) 0.0262(3) 0.0233(3) -0.0069(2) 0.0046(2) -0.0093(2)
N1 0.0134(3) 0.0140(2) 0.0193(3) -0.0013(2) -0.0008(2) -0.0009(2)
C1 0.0155(3) 0.0175(3) 0.0226(3) -0.0018(3) -0.0028(2) -0.0016(2)
C2 0.0115(3) 0.0161(3) 0.0198(3) -0.0025(2) -0.0003(2) -0.0024(2)
C3 0.0128(3) 0.0144(3) 0.0207(3) -0.0024(2) -0.0010(2) -0.0020(2)
C4 0.0131(3) 0.0161(3) 0.0268(4) -0.0026(3) 0.0005(3) -0.0030(2)
C5 0.0166(3) 0.0146(3) 0.0215(3) -0.0022(2) 0.0010(2) -0.0028(2)
C6 0.0182(3) 0.0227(4) 0.0212(3) -0.0049(3) -0.0022(3) -0.0041(3)
C7 0.0134(3) 0.0153(3) 0.0235(3) -0.0036(2) -0.0019(2) -0.0012(2)
C8 0.0211(4) 0.0201(3) 0.0199(3) -0.0012(3) 0.0024(3) -0.0006(3)
C9 0.0260(4) 0.0225(4) 0.0209(3) 0.0006(3) -0.0038(3) 0.0018(3)
C10 0.0190(3) 0.0181(3) 0.0244(4) 0.0001(3) -0.0007(3) 0.0008(3)
C11 0.0169(3) 0.0153(3) 0.0233(3) -0.0038(2) -0.0007(3) -0.0002(2)
C12 0.0259(4) 0.0145(3) 0.0247(4) -0.0026(3) 0.0051(3) -0.0042(3)
C13 0.0296(4) 0.0156(3) 0.0211(3) -0.0011(3) 0.0021(3) -0.0021(3)
C14 0.0229(4) 0.0168(3) 0.0176(3) -0.0019(2) 0.0008(3) -0.0017(3)
C15 0.0217(4) 0.0185(3) 0.0260(4) -0.0005(3) -0.0025(3) -0.0029(3)
C16 0.0250(4) 0.0194(3) 0.0290(4) 0.0024(3) -0.0041(3) -0.0020(3)
C17 0.0274(4) 0.0201(4) 0.0291(4) 0.0020(3) 0.0020(3) -0.0057(3)
C18 0.0215(4) 0.0247(4) 0.0316(4) -0.0022(3) 0.0012(3) -0.0066(3)
C19 0.0213(4) 0.0225(4) 0.0229(4) -0.0014(3) -0.0017(3) -0.0014(3)

loop_
_atom_type_symbol
_atom_type_description
_atom_type_scat_dispersion_real
_atom_type_scat_dispersion_imag
_atom_type_scat_source
C C 0.0033 0.0016 'International Tables Vol C Tables 4.2.6.8 and 6.1.1.4'
H H 0.0000 0.0000 'International Tables Vol C Tables 4.2.6.8 and 6.1.1.4'
N N 0.0061 0.0033 'International Tables Vol C Tables 4.2.6.8 and 6.1.1.4'
O O 0.0106 0.0060 'International Tables Vol C Tables 4.2.6.8 and 6.1.1.4'

loop_
_geom_angle_atom_site_label_1
_geom_angle_atom_site_label_2
_geom_angle_atom_site_label_3
_geom_angle
C2 O2 H2 112.3(11)
C7 N1 C11 110.20(6)
C7 N1 C8 113.58(6)
C11 N1 C8 103.21(6)
O1 C1 C5 126.95(7)
O1 C1 C2 124.75(7)
C5 C1 C2 108.30(6)
O2 C2 C6 111.63(6)
O2 C2 C1 110.93(6)
C6 C2 C1 106.29(6)
O2 C2 C3 110.62(6)
C6 C2 C3 114.09(6)
C1 C2 C3 102.83(6)
C4 C3 C7 114.28(6)
C4 C3 C2 103.66(6)
C7 C3 C2 115.15(6)
C4 C3 H3 110.2(7)
C7 C3 H3 107.4(7)
C2 C3 H3 105.8(7)
C5 C4 C3 113.76(7)
C5 C4 H4 124.9(8)
C3 C4 H4 121.3(8)
C4 C5 C1 108.49(7)
C4 C5 C12 127.94(7)
C1 C5 C12 123.58(7)
C2 C6 H6A 107.5(8)
C2 C6 H6B 111.6(8)
H6A C6 H6B 107.3(11)
C2 C6 H6C 111.9(7)
H6A C6 H6C 110.8(10)
H6B C6 H6C 107.7(10)
N1 C7 C3 113.71(6)
N1 C7 H7A 106.0(7)
C3 C7 H7A 111.3(6)
N1 C7 H7B 107.7(7)
C3 C7 H7B 109.4(7)
H7A C7 H7B 108.5(9)
N1 C8 C9 103.77(6)
N1 C8 H8A 111.7(8)
C9 C8 H8A 111.9(8)
N1 C8 H8B 107.8(7)
C9 C8 H8B 110.5(7)
H8A C8 H8B 110.8(10)
C8 C9 C10 104.84(7)
C8 C9 H9A 110.1(8)
C10 C9 H9A 113.4(8)
C8 C9 H9B 109.9(7)
C10 C9 H9B 110.8(7)
H9A C9 H9B 107.6(11)
C11 C10 C9 104.50(6)
C11 C10 H10A 109.5(7)
C9 C10 H10A 111.8(7)
C11 C10 H10B 110.2(8)
C9 C10 H10B 112.1(8)
H10A C10 H10B 108.7(11)
N1 C11 C10 104.39(6)
N1 C11 H11A 109.8(6)
C10 C11 H11A 115.6(6)
N1 C11 H11B 110.6(7)
C10 C11 H11B 110.9(7)
H11A C11 H11B 105.7(9)
C5 C12 C13 112.23(7)
C5 C12 H12A 112.4(8)
C13 C12 H12A 107.3(8)
C5 C12 H12B 109.7(8)
C13 C12 H12B 109.3(8)
H12A C12 H12B 105.5(11)
C14 C13 C12 112.33(7)
C14 C13 H13A 110.2(9)
C12 C13 H13A 109.2(9)
C14 C13 H13B 111.1(8)
C12 C13 H13B 107.5(8)
H13A C13 H13B 106.3(12)
C19 C14 C15 118.39(8)
C19 C14 C13 120.80(8)
C15 C14 C13 120.79(8)
C16 C15 C14 121.02(8)
C16 C15 H15 119.8(7)
C14 C15 H15 119.1(7)
C17 C16 C15 120.05(8)
C17 C16 H16 119.6(7)
C15 C16 H16 120.4(7)
C16 C17 C18 119.44(8)
C16 C17 H17 119.2(9)
C18 C17 H17 121.4(9)
C17 C18 C19 120.47(8)
C17 C18 H18 117.9(8)
C19 C18 H18 121.5(8)
C18 C19 C14 120.61(8)
C18 C19 H19 119.4(8)
C14 C19 H19 120.0(8)

loop_
_geom_bond_atom_site_label_1
_geom_bond_atom_site_label_2
_geom_bond_distance
O1 C1 1.2179(10)
O2 C2 1.4138(9)
O2 H2 0.922(18)
N1 C7 1.4624(10)
N1 C11 1.4769(10)
N1 C8 1.4776(10)
C1 C5 1.4734(11)
C1 C2 1.5408(11)
C2 C6 1.5306(11)
C2 C3 1.5517(11)
C3 C4 1.5049(11)
C3 C7 1.5273(10)
C3 H3 0.972(12)
C4 C5 1.3436(11)
C4 H4 0.968(13)
C5 C12 1.4963(11)
C6 H6A 0.986(13)
C6 H6B 0.964(13)
C6 H6C 1.018(12)
C7 H7A 0.989(11)
C7 H7B 1.045(12)
C8 C9 1.5295(12)
C8 H8A 0.986(14)
C8 H8B 1.017(12)
C9 C10 1.5415(12)
C9 H9A 1.009(14)
C9 H9B 1.008(13)
C10 C11 1.5264(12)
C10 H10A 1.002(13)
C10 H10B 0.977(13)
C11 H11A 1.001(11)
C11 H11B 1.013(12)
C12 C13 1.5282(12)
C12 H12A 1.017(14)
C12 H12B 1.022(15)
C13 C14 1.5058(11)
C13 H13A 0.991(15)
C13 H13B 1.023(14)
C14 C19 1.3931(13)
C14 C15 1.3982(12)
C15 C16 1.3899(12)
C15 H15 1.011(13)
C16 C17 1.3871(13)
C16 H16 0.982(13)
C17 C18 1.3902(13)
C17 H17 0.941(15)
C18 C19 1.3908(13)
C18 H18 0.988(14)
C19 H19 0.953(14)

loop_
_geom_hbond_atom_site_label_D
_geom_hbond_atom_site_label_H
_geom_hbond_atom_site_label_A
_geom_hbond_distance_DH
_geom_hbond_distance_HA
_geom_hbond_distance_DA
_geom_hbond_angle_DHA
_geom_hbond_site_symmetry_A
O2 H2 N1 0.922(18) 1.900(18) 2.7998(9) 164.9(16) 1_455

loop_
_geom_torsion_atom_site_label_1
_geom_torsion_atom_site_label_2
_geom_torsion_atom_site_label_3
_geom_torsion_atom_site_label_4
_geom_torsion
O1 C1 C2 O2 -46.19(11)
C5 C1 C2 O2 134.75(7)
O1 C1 C2 C6 75.34(10)
C5 C1 C2 C6 -103.72(7)
O1 C1 C2 C3 -164.47(8)
C5 C1 C2 C3 16.47(8)
O2 C2 C3 C4 -134.55(6)
C6 C2 C3 C4 98.60(7)
C1 C2 C3 C4 -16.05(7)
O2 C2 C3 C7 99.88(7)
C6 C2 C3 C7 -26.97(9)
C1 C2 C3 C7 -141.62(6)
C7 C3 C4 C5 137.43(7)
C2 C3 C4 C5 11.32(9)
C3 C4 C5 C1 -0.85(10)
C3 C4 C5 C12 178.94(7)
O1 C1 C5 C4 170.67(9)
C2 C1 C5 C4 -10.30(9)
O1 C1 C5 C12 -9.14(13)
C2 C1 C5 C12 169.90(7)
C11 N1 C7 C3 -178.14(6)
C8 N1 C7 C3 66.63(8)
C4 C3 C7 N1 70.54(8)
C2 C3 C7 N1 -169.60(6)
C7 N1 C8 C9 162.02(7)
C11 N1 C8 C9 42.72(8)
N1 C8 C9 C10 -26.45(9)
C8 C9 C10 C11 0.93(9)
C7 N1 C11 C10 -163.95(6)
C8 N1 C11 C10 -42.34(8)
C9 C10 C11 N1 24.99(8)
C4 C5 C12 C13 73.77(12)
C1 C5 C12 C13 -106.47(9)
C5 C12 C13 C14 176.27(7)
C12 C13 C14 C19 94.74(10)
C12 C13 C14 C15 -83.97(10)
C19 C14 C15 C16 1.40(12)
C13 C14 C15 C16 -179.85(8)
C14 C15 C16 C17 -1.42(14)
C15 C16 C17 C18 0.30(14)
C16 C17 C18 C19 0.81(14)
C17 C18 C19 C14 -0.82(13)
C15 C14 C19 C18 -0.29(12)
C13 C14 C19 C18 -179.03(8)
